data_8000205
loop_
_publ_author_name
'Nishizaka, Masaki'
'Mori, Tadashi'
'Inoue, Yoshihisa'

_publ_section_title
;
 Experimental and Theoretical Studies on the Chiroptical Properties of
 Donor&#x2212;Acceptor Binaphthyls. Effects of Dynamic Conformer
 Population on Circular Dichroism
;
_journal_issue 12
_journal_name_full 'The Journal of Physical Chemistry Letters'
_journal_page_first 1809
_journal_paper_doi 10.1021/jz100574e
_journal_volume 1
_journal_year 2010
_chemical_formula_sum 'C21 H18 B F4 N O'
_chemical_formula_weight 387.18
_space_group_IT_number 2
_symmetry_cell_setting triclinic
_symmetry_Int_Tables_number 2
_symmetry_space_group_name_Hall '-P 1'
_symmetry_space_group_name_H-M 'P -1'
_cell_angle_alpha 81.870(1)
_cell_angle_beta 78.907(1)
_cell_angle_gamma 67.749(1)
_cell_formula_units_Z 2
_cell_length_a 7.8888(3)
_cell_length_b 10.6684(4)
_cell_length_c 12.2654(5)
_cell_measurement_reflns_used 10620
_cell_measurement_temperature 223.2
_cell_measurement_theta_max 27.5
_cell_measurement_theta_min 3.1
_cell_volume 934.87(6)
_computing_cell_refinement PROCESS-AUTO
_computing_data_collection PROCESS-AUTO
_computing_data_reduction 'teXsan Ver. 1.11'
_computing_publication_material 'teXsan Ver. 1.11'
_computing_structure_refinement 'teXsan Ver. 1.10'
_computing_structure_solution SIR92
_diffrn_detector_area_resol_mean 10.00
_diffrn_measured_fraction_theta_full 1.0014
_diffrn_measured_fraction_theta_max 1.0014
_diffrn_measurement_device_type 'Rigaku RAXIS-RAPID Imaging Plate'
_diffrn_measurement_method \w
_diffrn_radiation_type 'Mo K\a'
_diffrn_radiation_wavelength 0.7107
_diffrn_reflns_av_R_equivalents 0.031
_diffrn_reflns_limit_h_max 10
_diffrn_reflns_limit_h_min -10
_diffrn_reflns_limit_k_max 13
_diffrn_reflns_limit_k_min -13
_diffrn_reflns_limit_l_max 15
_diffrn_reflns_limit_l_min -15
_diffrn_reflns_number 15227
_diffrn_reflns_theta_full 27.47
_diffrn_reflns_theta_max 27.47
_exptl_absorpt_coefficient_mu 0.111
_exptl_absorpt_correction_type none
_exptl_crystal_colour colorless
_exptl_crystal_density_diffrn 1.375
_exptl_crystal_density_method 'not measured'
_exptl_crystal_description prism
_exptl_crystal_size_max 0.700
_exptl_crystal_size_mid 0.500
_exptl_crystal_size_min 0.500
_refine_diff_density_max 0.32
_refine_diff_density_min -0.20
_refine_ls_extinction_method none
_refine_ls_goodness_of_fit_ref 1.926
_refine_ls_hydrogen_treatment refall
_refine_ls_number_parameters 325
_refine_ls_number_reflns 2620
_refine_ls_R_factor_gt 0.0615
_refine_ls_shift/su_max 0.0351
_refine_ls_structure_factor_coef Fsqd
_refine_ls_weighting_details 'w = 1/[\s^2^(Fo^2^) + (0.07500(Max(Fo^2^,0) + 2Fc^2^)/3)^2^]'
_refine_ls_weighting_scheme calc
_refine_ls_wR_factor_ref 0.1803
_reflns_number_gt 2620
_reflns_number_total 4269
_reflns_threshold_expression F^2^>2.0\s(F^2^)
_cod_data_source_file jz100574e_si_002.cif
_cod_data_source_block tm
_cod_original_sg_symbol_H-M 'P -1         '
_cod_original_formula_sum 'C21 H18 B F4 N O '
_cod_database_code 8000205

loop_
_symmetry_equiv_pos_as_xyz
x,y,z
-x,-y,-z

loop_
_atom_site_label
_atom_site_type_symbol
_atom_site_fract_x
_atom_site_fract_y
_atom_site_fract_z
_atom_site_U_iso_or_equiv
_atom_site_adp_type
_atom_site_occupancy
_atom_site_calc_flag
F(1) F 0.8596(4) 0.3205(2) 1.3454(2) 0.1111(10) Uani 1.00 d
F(2) F 0.6298(3) 0.5219(3) 1.3296(3) 0.129(1) Uani 1.00 d
F(3) F 0.9109(4) 0.4901(3) 1.2366(2) 0.1045(9) Uani 1.00 d
F(4) F 0.8592(3) 0.5009(2) 1.4202(2) 0.0788(6) Uani 1.00 d
O(1) O 0.2899(3) 0.0646(2) 1.2382(2) 0.0594(6) Uani 1.00 d
N(1) N 0.4623(3) 0.2526(2) 1.3645(2) 0.0392(5) Uani 1.00 d
C(1) C 0.5422(3) 0.1531(2) 1.2943(2) 0.0380(6) Uani 1.00 d
C(2) C 0.6733(3) 0.0287(2) 1.3303(2) 0.0377(6) Uani 1.00 d
C(3) C 0.7566(4) -0.0801(3) 1.2612(2) 0.0493(8) Uani 1.00 d
C(4) C 0.8786(4) -0.2010(3) 1.2997(3) 0.0595(9) Uani 1.00 d
C(5) C 0.9273(4) -0.2151(3) 1.4064(3) 0.0605(9) Uani 1.00 d
C(6) C 0.8522(4) -0.1119(3) 1.4746(3) 0.0528(8) Uani 1.00 d
C(7) C 0.7218(3) 0.0134(2) 1.4390(2) 0.0427(7) Uani 1.00 d
C(8) C 0.6338(4) 0.1225(3) 1.5062(2) 0.0477(8) Uani 1.00 d
C(9) C 0.5065(4) 0.2381(3) 1.4694(2) 0.0465(7) Uani 1.00 d
C(10) C 0.3192(5) 0.3828(3) 1.3314(3) 0.0570(9) Uani 1.00 d
C(11) C 0.4949(3) 0.1792(2) 1.1796(2) 0.0394(6) Uani 1.00 d
C(12) C 0.3650(4) 0.1356(3) 1.1539(2) 0.0448(7) Uani 1.00 d
C(13) C 0.3136(4) 0.1647(3) 1.0463(2) 0.0556(9) Uani 1.00 d
C(14) C 0.3968(4) 0.2343(3) 0.9664(2) 0.0560(8) Uani 1.00 d
C(15) C 0.5355(4) 0.2773(2) 0.9872(2) 0.0457(7) Uani 1.00 d
C(16) C 0.6230(4) 0.3479(3) 0.9045(2) 0.0569(8) Uani 1.00 d
C(17) C 0.7538(4) 0.3901(3) 0.9284(3) 0.0579(9) Uani 1.00 d
C(18) C 0.8022(4) 0.3645(3) 1.0357(2) 0.0537(8) Uani 1.00 d
C(19) C 0.7191(4) 0.2967(3) 1.1172(2) 0.0460(7) Uani 1.00 d
C(20) C 0.5841(3) 0.2505(2) 1.0962(2) 0.0407(6) Uani 1.00 d
C(21) C 0.1518(5) 0.0201(5) 1.2170(4) 0.069(1) Uani 1.00 d
B(1) B 0.8124(5) 0.4587(3) 1.3346(3) 0.0554(10) Uani 1.00 d
H(1) H 0.721(4) -0.068(3) 1.193(3) 0.053(8) Uiso 1.00 calc
H(2) H 0.931(4) -0.275(3) 1.249(2) 0.049(7) Uiso 1.00 calc
H(3) H 1.004(5) -0.292(4) 1.437(3) 0.09(1) Uiso 1.00 calc
H(4) H 0.885(4) -0.120(3) 1.549(3) 0.065(8) Uiso 1.00 calc
H(5) H 0.655(4) 0.120(3) 1.572(3) 0.071(10) Uiso 1.00 calc
H(6) H 0.454(4) 0.307(3) 1.512(3) 0.054(8) Uiso 1.00 calc
H(7) H 0.754(4) 0.276(3) 1.187(3) 0.052(7) Uiso 1.00 calc
H(8) H 0.897(4) 0.393(3) 1.052(3) 0.058(8) Uiso 1.00 calc
H(9) H 0.812(4) 0.437(3) 0.876(3) 0.064(9) Uiso 1.00 calc
H(10) H 0.590(4) 0.373(3) 0.826(3) 0.073(9) Uiso 1.00 calc
H(11) H 0.357(5) 0.259(3) 0.897(3) 0.076(9) Uiso 1.00 calc
H(12) H 0.207(5) 0.136(3) 1.031(3) 0.09(1) Uiso 1.00 calc
H(13) H 0.050(6) 0.097(4) 1.191(3) 0.09(1) Uiso 1.00 calc
H(14) H 0.194(6) -0.039(4) 1.163(4) 0.10(1) Uiso 1.00 calc
H(15) H 0.127(5) -0.034(4) 1.289(4) 0.09(1) Uiso 1.00 calc
H(19) H 0.380(6) 0.443(5) 1.303(4) 0.11(1) Uiso 1.00 calc
H(20) H 0.259(6) 0.364(4) 1.280(4) 0.09(1) Uiso 1.00 calc
H(21) H 0.242(5) 0.425(4) 1.393(4) 0.08(1) Uiso 1.00 calc

loop_
_atom_site_aniso_label
_atom_site_aniso_U_11
_atom_site_aniso_U_22
_atom_site_aniso_U_33
_atom_site_aniso_U_12
_atom_site_aniso_U_13
_atom_site_aniso_U_23
F(1) 0.179(3) 0.076(1) 0.101(2) -0.057(1) -0.058(2) 0.004(1)
F(2) 0.067(1) 0.182(3) 0.130(2) -0.021(2) -0.033(1) -0.035(2)
F(3) 0.126(2) 0.148(2) 0.067(1) -0.090(2) 0.007(1) -0.010(1)
F(4) 0.089(1) 0.084(1) 0.069(1) -0.026(1) -0.026(1) -0.0227(10)
O(1) 0.063(1) 0.082(1) 0.048(1) -0.045(1) -0.0128(9) 0.0096(10)
N(1) 0.041(1) 0.041(1) 0.034(1) -0.0142(9) -0.0056(8) 0.0024(8)
C(1) 0.040(1) 0.045(1) 0.031(1) -0.022(1) -0.0035(10) 0.0033(10)
C(2) 0.040(1) 0.041(1) 0.035(1) -0.021(1) -0.0050(10) 0.0042(10)
C(3) 0.056(2) 0.049(1) 0.045(2) -0.022(1) -0.007(1) -0.002(1)
C(4) 0.058(2) 0.045(2) 0.070(2) -0.014(1) -0.004(1) -0.005(1)
C(5) 0.055(2) 0.047(1) 0.071(2) -0.012(1) -0.013(2) 0.011(1)
C(6) 0.051(2) 0.056(2) 0.049(2) -0.020(1) -0.015(1) 0.015(1)
C(7) 0.044(1) 0.049(1) 0.039(1) -0.024(1) -0.008(1) 0.009(1)
C(8) 0.054(2) 0.061(2) 0.032(1) -0.025(1) -0.011(1) 0.004(1)
C(9) 0.055(2) 0.053(1) 0.034(1) -0.022(1) -0.003(1) -0.005(1)
C(10) 0.056(2) 0.049(2) 0.052(2) -0.004(1) -0.010(2) 0.000(1)
C(11) 0.042(1) 0.043(1) 0.033(1) -0.015(1) -0.008(1) -0.0003(10)
C(12) 0.047(1) 0.053(1) 0.039(1) -0.023(1) -0.009(1) 0.001(1)
C(13) 0.058(2) 0.072(2) 0.046(2) -0.031(1) -0.018(1) 0.000(1)
C(14) 0.071(2) 0.065(2) 0.038(2) -0.026(1) -0.019(1) 0.000(1)
C(15) 0.056(2) 0.046(1) 0.032(1) -0.015(1) -0.007(1) 0.000(1)
C(16) 0.071(2) 0.055(2) 0.037(2) -0.019(1) -0.004(1) 0.004(1)
C(17) 0.068(2) 0.057(2) 0.043(2) -0.027(1) 0.006(1) 0.006(1)
C(18) 0.052(2) 0.055(2) 0.055(2) -0.024(1) -0.004(1) 0.002(1)
C(19) 0.049(1) 0.050(1) 0.038(1) -0.017(1) -0.008(1) 0.002(1)
C(20) 0.045(1) 0.041(1) 0.032(1) -0.013(1) -0.003(1) -0.0004(10)
C(21) 0.067(2) 0.090(2) 0.067(2) -0.049(2) -0.018(2) 0.008(2)
B(1) 0.056(2) 0.062(2) 0.052(2) -0.023(2) -0.013(2) -0.006(1)

loop_
_atom_type_symbol
_atom_type_description
_atom_type_scat_dispersion_real
_atom_type_scat_dispersion_imag
_atom_type_scat_source
C C 0.003 0.002
;International Tables for Crystallography
(1992, Vol. C, Tables 4.2.6.8 and 6.1.1.1)
;
H H 0.000 0.000
;International Tables for Crystallography
(1992, Vol. C, Table 6.1.1.2)
;
O O 0.011 0.006
;International Tables for Crystallography
(1992, Vol. C, Tables 4.2.6.8 and 6.1.1.1)
;
N N 0.006 0.003
;International Tables for Crystallography
(1992, Vol. C, Tables 4.2.6.8 and 6.1.1.1)
;
B B 0.001 0.001
;International Tables for Crystallography
(1992, Vol. C, Tables 4.2.6.8 and 6.1.1.1)
;
F F 0.017 0.010
;International Tables for Crystallography
(1992, Vol. C, Tables 4.2.6.8 and 6.1.1.1)
;

loop_
_geom_angle_atom_site_label_1
_geom_angle_atom_site_label_2
_geom_angle_atom_site_label_3
_geom_angle
_geom_angle_publ_flag
C(12) O(1) C(21) 118.5(2) yes
C(1) N(1) C(9) 122.0(2) yes
C(1) N(1) C(10) 120.8(2) yes
C(9) N(1) C(10) 117.2(2) yes
N(1) C(1) C(2) 119.2(2) yes
N(1) C(1) C(11) 118.9(2) yes
C(2) C(1) C(11) 121.9(2) yes
C(1) C(2) C(3) 121.4(2) yes
C(1) C(2) C(7) 119.1(2) yes
C(3) C(2) C(7) 119.5(2) yes
C(2) C(3) C(4) 120.1(3) yes
C(3) C(4) C(5) 120.1(3) yes
C(4) C(5) C(6) 121.5(3) yes
C(5) C(6) C(7) 120.0(3) yes
C(2) C(7) C(6) 118.7(2) yes
C(2) C(7) C(8) 118.0(2) yes
C(6) C(7) C(8) 123.2(2) yes
C(7) C(8) C(9) 120.9(3) yes
N(1) C(9) C(8) 120.8(2) yes
C(1) C(11) C(12) 120.4(2) yes
C(1) C(11) C(20) 119.6(2) yes
C(12) C(11) C(20) 120.0(2) yes
O(1) C(12) C(11) 116.1(2) yes
O(1) C(12) C(13) 123.1(2) yes
C(11) C(12) C(13) 120.8(2) yes
C(12) C(13) C(14) 119.5(2) yes
C(13) C(14) C(15) 122.0(2) yes
C(14) C(15) C(16) 122.0(2) yes
C(14) C(15) C(20) 118.4(2) yes
C(16) C(15) C(20) 119.5(2) yes
C(15) C(16) C(17) 120.3(3) yes
C(16) C(17) C(18) 120.6(3) yes
C(17) C(18) C(19) 120.2(3) yes
C(18) C(19) C(20) 121.3(3) yes
C(11) C(20) C(15) 119.3(2) yes
C(11) C(20) C(19) 122.6(2) yes
C(15) C(20) C(19) 118.1(2) yes
F(1) B(1) F(2) 110.8(3) yes
F(1) B(1) F(3) 107.3(3) yes
F(1) B(1) F(4) 110.5(3) yes
F(2) B(1) F(3) 108.9(3) yes
F(2) B(1) F(4) 110.5(3) yes
F(3) B(1) F(4) 108.8(3) yes

loop_
_geom_bond_atom_site_label_1
_geom_bond_atom_site_label_2
_geom_bond_distance
_geom_bond_publ_flag
F(1) B(1) 1.370(4) yes
F(2) B(1) 1.349(4) yes
F(3) B(1) 1.372(4) yes
F(4) B(1) 1.361(4) yes
O(1) C(12) 1.369(3) yes
O(1) C(21) 1.419(4) yes
N(1) C(1) 1.345(3) yes
N(1) C(9) 1.370(3) yes
N(1) C(10) 1.483(3) yes
C(1) C(2) 1.413(3) yes
C(1) C(11) 1.486(3) yes
C(2) C(3) 1.408(4) yes
C(2) C(7) 1.428(3) yes
C(3) C(4) 1.370(4) yes
C(4) C(5) 1.406(5) yes
C(5) C(6) 1.356(4) yes
C(6) C(7) 1.415(4) yes
C(7) C(8) 1.398(4) yes
C(8) C(9) 1.346(4) yes
C(11) C(12) 1.376(3) yes
C(11) C(20) 1.425(4) yes
C(12) C(13) 1.413(4) yes
C(13) C(14) 1.363(4) yes
C(14) C(15) 1.412(4) yes
C(15) C(16) 1.408(4) yes
C(15) C(20) 1.421(3) yes
C(16) C(17) 1.364(4) yes
C(17) C(18) 1.402(4) yes
C(18) C(19) 1.362(4) yes
C(19) C(20) 1.408(4) yes

loop_
_geom_contact_atom_site_label_1
_geom_contact_atom_site_label_2
_geom_contact_distance
_geom_contact_site_symmetry_2
F(1) C(9) 3.270(4) .
F(1) C(19) 3.277(4) .
F(1) C(6) 3.421(4) 2_758
F(1) N(1) 3.434(4) .
F(1) C(8) 3.442(4) .
F(1) C(21) 3.536(6) 1_655
F(1) C(5) 3.596(4) 2_758
F(2) C(10) 3.306(5) .
F(2) C(9) 3.530(4) 2_668
F(2) N(1) 3.534(4) .
F(2) C(19) 3.584(4) .
F(3) C(18) 3.349(4) .
F(3) C(10) 3.363(4) 1_655
F(3) C(4) 3.396(4) 1_565
F(3) C(17) 3.535(4) 2_767
F(3) C(19) 3.573(4) .
F(4) F(4) 3.224(4) 2_768
F(4) C(5) 3.248(4) 1_565
F(4) C(10) 3.301(4) 2_668
F(4) C(4) 3.357(4) 1_565
F(4) C(10) 3.368(4) 1_655
F(4) C(9) 3.375(3) 2_668
F(4) C(5) 3.509(4) 2_758
O(1) C(8) 3.497(3) 2_658
O(1) C(6) 3.532(4) 2_658
N(1) C(6) 3.522(4) 2_658
C(2) C(8) 3.560(4) 2_658
C(3) C(21) 3.586(4) 1_655
C(5) C(9) 3.552(4) 2_658
C(6) C(9) 3.489(4) 2_658
C(7) C(8) 3.535(4) 2_658
C(15) C(17) 3.587(4) 2_667

loop_
_geom_torsion_atom_site_label_1
_geom_torsion_atom_site_label_2
_geom_torsion_atom_site_label_3
_geom_torsion_atom_site_label_4
_geom_torsion
_geom_torsion_publ_flag
O(1) C(12) C(11) C(1) -2.1(3) yes
O(1) C(12) C(11) C(20) 178.2(2) yes
O(1) C(12) C(13) C(14) -179.1(2) yes
N(1) C(1) C(2) C(3) 178.0(2) yes
N(1) C(1) C(2) C(7) -1.9(3) yes
N(1) C(1) C(11) C(12) -98.4(3) yes
N(1) C(1) C(11) C(20) 81.2(3) yes
N(1) C(9) C(8) C(7) -1.1(4) yes
C(1) N(1) C(9) C(8) 0.3(4) yes
C(1) C(2) C(3) C(4) -177.8(2) yes
C(1) C(2) C(7) C(6) 179.5(2) yes
C(1) C(2) C(7) C(8) 1.1(3) yes
C(1) C(11) C(12) C(13) 177.4(2) yes
C(1) C(11) C(20) C(15) -178.8(2) yes
C(1) C(11) C(20) C(19) 0.9(3) yes
C(2) C(1) N(1) C(9) 1.2(3) yes
C(2) C(1) N(1) C(10) -177.8(2) yes
C(2) C(1) C(11) C(12) 83.9(3) yes
C(2) C(1) C(11) C(20) -96.5(3) yes
C(2) C(3) C(4) C(5) -2.8(4) yes
C(2) C(7) C(6) C(5) -0.7(4) yes
C(2) C(7) C(8) C(9) 0.4(4) yes
C(3) C(2) C(1) C(11) -4.3(3) yes
C(3) C(2) C(7) C(6) -0.4(4) yes
C(3) C(2) C(7) C(8) -178.8(2) yes
C(3) C(4) C(5) C(6) 1.8(5) yes
C(4) C(3) C(2) C(7) 2.1(4) yes
C(4) C(5) C(6) C(7) 0.0(5) yes
C(5) C(6) C(7) C(8) 177.7(3) yes
C(6) C(7) C(8) C(9) -178.0(2) yes
C(7) C(2) C(1) C(11) 175.8(2) yes
C(8) C(9) N(1) C(10) 179.3(3) yes
C(9) N(1) C(1) C(11) -176.6(2) yes
C(10) N(1) C(1) C(11) 4.4(3) yes
C(11) C(12) O(1) C(21) 178.5(3) yes
C(11) C(12) C(13) C(14) 1.4(4) yes
C(11) C(20) C(15) C(14) 1.3(3) yes
C(11) C(20) C(15) C(16) 179.9(2) yes
C(11) C(20) C(19) C(18) 180.0(2) yes
C(12) C(11) C(20) C(15) 0.8(3) yes
C(12) C(11) C(20) C(19) -179.5(2) yes
C(12) C(13) C(14) C(15) 0.8(4) yes
C(13) C(12) O(1) C(21) -1.1(4) yes
C(13) C(12) C(11) C(20) -2.2(4) yes
C(13) C(14) C(15) C(16) 179.3(3) yes
C(13) C(14) C(15) C(20) -2.2(4) yes
C(14) C(15) C(16) C(17) 178.7(3) yes
C(14) C(15) C(20) C(19) -178.4(2) yes
C(15) C(16) C(17) C(18) -0.4(4) yes
C(15) C(20) C(19) C(18) -0.3(4) yes
C(16) C(15) C(20) C(19) 0.2(3) yes
C(16) C(17) C(18) C(19) 0.3(4) yes
C(17) C(16) C(15) C(20) 0.2(4) yes
C(17) C(18) C(19) C(20) 0.1(4) yes
C(17) C(18) C(19) C(20) 0.1(4) yes
